data_2243459
loop_
_publ_author_name
'Nashawi, Asma'
'Lawson, Christopher P.'
'Abdel-Sattar, M. Omar'
'ter Horst, Joop H.'
'Coxon, Geoffrey D.'
'Kennedy, Alan R.'

_publ_section_title
;
 Synthesis and crystal structures of
 3-hydroxy-2,4-dimethyl-2<i>H</i>-thiophen-5-one and
 3-hydroxy-4-methyl-2<i>H</i>-thiophen-5-one
;
_journal_coeditor_code LH5954
_journal_issue 7
_journal_name_full 'Acta Crystallographica Section E'
_journal_page_first 1158
_journal_page_last 1162
_journal_paper_doi 10.1107/S2056989020008269
_journal_volume 76
_journal_year 2020
_chemical_formula_iupac 'C5 H6 O2 S'
_chemical_formula_moiety 'C5 H6 O2 S'
_chemical_formula_sum 'C5 H6 O2 S'
_chemical_formula_weight 130.16
_chemical_name_systematic
;
3-Hydroxy-4-methyl-2<i>H</i>-thiophen-5-one
;
_space_group_crystal_system monoclinic
_space_group_IT_number 14
_space_group_name_Hall '-P 2ybc'
_space_group_name_H-M_alt 'P 1 21/c 1'
_atom_sites_solution_hydrogens mixed
_audit_creation_method SHELXL-2014/7
_cell_angle_alpha 90
_cell_angle_beta 103.728(7)
_cell_angle_gamma 90
_cell_formula_units_Z 4
_cell_length_a 4.1054(3)
_cell_length_b 22.9727(13)
_cell_length_c 6.1928(5)
_cell_measurement_reflns_used 1968
_cell_measurement_temperature 100(2)
_cell_measurement_theta_max 31.3560
_cell_measurement_theta_min 5.1810
_cell_volume 567.37(7)
_computing_cell_refinement
;
CrysalisPro (Rigaku OD, 2019)
;
_computing_data_collection
;
CrysalisPro (Rigaku OD, 2019)
;
_computing_data_reduction
;
CrysalisPro (Rigaku OD, 2019)
;
_computing_molecular_graphics
;
Mercury (Macrae <i>et al.</i>,  2020) and ORTEP-3 for WIndows (Farrugia,
2012)
;
_computing_publication_material
;
SHELXL2014 (Sheldrick, 2015)
;
_computing_structure_refinement
;
SHELXL2014 (Sheldrick, 2015)
;
_computing_structure_solution
;
SIR92 (Altomare <i>et al.</i>,  1994)
;
_diffrn_ambient_temperature 100(2)
_diffrn_measured_fraction_theta_full 0.999
_diffrn_measured_fraction_theta_max 0.993
_diffrn_measurement_device_type 'Rigaku XtaLAB AFC12'
_diffrn_measurement_method '\w scans'
_diffrn_radiation_type MoK\a
_diffrn_radiation_wavelength 0.71073
_diffrn_reflns_av_R_equivalents 0.0261
_diffrn_reflns_av_unetI/netI 0.0115
_diffrn_reflns_limit_h_max 5
_diffrn_reflns_limit_h_min -5
_diffrn_reflns_limit_k_max 29
_diffrn_reflns_limit_k_min -29
_diffrn_reflns_limit_l_max 8
_diffrn_reflns_limit_l_min -8
_diffrn_reflns_number 2121
_diffrn_reflns_theta_full 26.000
_diffrn_reflns_theta_max 27.499
_diffrn_reflns_theta_min 3.501
_diffrn_source 'rotating anode'
_diffrn_standards_decay_% 0
_diffrn_standards_interval_count 0
_diffrn_standards_interval_time 0
_diffrn_standards_number 0
_exptl_absorpt_coefficient_mu 0.464
_exptl_absorpt_correction_T_max 1.00000
_exptl_absorpt_correction_T_min 0.76618
_exptl_absorpt_correction_type multi-scan
_exptl_absorpt_process_details
;
(CrysAlisPro; Rigaku OD, 2019)
;
_exptl_crystal_colour colourless
_exptl_crystal_density_diffrn 1.524
_exptl_crystal_description needle
_exptl_crystal_F_000 272
_exptl_crystal_size_max 0.120
_exptl_crystal_size_mid 0.020
_exptl_crystal_size_min 0.010
_refine_diff_density_max 0.426
_refine_diff_density_min -0.334
_refine_ls_extinction_method none
_refine_ls_goodness_of_fit_ref 1.192
_refine_ls_hydrogen_treatment mixed
_refine_ls_matrix_type full
_refine_ls_number_parameters 79
_refine_ls_number_reflns 2121
_refine_ls_number_restraints 0
_refine_ls_restrained_S_all 1.192
_refine_ls_R_factor_all 0.0560
_refine_ls_R_factor_gt 0.0500
_refine_ls_shift/su_max 0.000
_refine_ls_shift/su_mean 0.000
_refine_ls_structure_factor_coef Fsqd
_refine_ls_weighting_details 'w=1/[\s^2^(Fo^2^)+(0.0078P)^2^+1.3568P] where P=(Fo^2^+2Fc^2^)/3'
_refine_ls_weighting_scheme calc
_refine_ls_wR_factor_gt 0.1090
_refine_ls_wR_factor_ref 0.1132
_reflns_number_gt 1955
_reflns_number_total 2121
_reflns_threshold_expression 'I > 2\s(I)'
_cod_data_source_file lh5954sup1.cif
_cod_data_source_block 5
_cod_original_sg_symbol_H-M 'P 21/c'
_cod_database_code 2243459
_shelx_space_group_comment
;
The symmetry employed for this shelxl refinement is uniquely defined
by the following loop, which should always be used as a source of
symmetry information in preference to the above space-group names.
They are only intended as comments.
;

loop_
_space_group_symop_operation_xyz
'x, y, z'
'-x, y+1/2, -z+1/2'
'-x, -y, -z'
'x, -y-1/2, z-1/2'

loop_
_atom_site_type_symbol
_atom_site_label
_atom_site_fract_x
_atom_site_fract_y
_atom_site_fract_z
_atom_site_U_iso_or_equiv
_atom_site_adp_type
_atom_site_calc_flag
_atom_site_occupancy
_atom_site_disorder_assembly
_atom_site_disorder_group
S S1 0.6910(2) 0.70598(3) 0.55558(14) 0.0183(2) Uani d 1 . .
O O1 0.8610(6) 0.64486(10) 0.9223(4) 0.0231(6) Uani d 1 . .
O O2 0.0808(6) 0.58103(10) 0.2795(4) 0.0203(5) Uani d 1 . .
C C1 0.6862(8) 0.64503(13) 0.7309(5) 0.0164(7) Uani d 1 . .
C C2 0.4606(8) 0.60031(13) 0.6216(5) 0.0164(7) Uani d 1 . .
C C3 0.3060(8) 0.61502(12) 0.4117(5) 0.0155(6) Uani d 1 . .
C C4 0.3963(8) 0.67257(13) 0.3276(5) 0.0160(6) Uani d 1 . .
H H4A 0.1943 0.6972 0.2798 0.019 Uiso calc 1 . .
H H4B 0.4987 0.6669 0.1996 0.019 Uiso calc 1 . .
C C5 0.4138(10) 0.54539(13) 0.7423(6) 0.0213(7) Uani d 1 . .
H H5A 0.2293 0.5227 0.6513 0.032 Uiso calc 1 . .
H H5B 0.3611 0.5553 0.8842 0.032 Uiso calc 1 . .
H H5C 0.6206 0.5224 0.7701 0.032 Uiso calc 1 . .
H H1H 0.003(12) 0.597(2) 0.156(8) 0.045(14) Uiso d 1 . .

loop_
_atom_site_aniso_label
_atom_site_aniso_U_11
_atom_site_aniso_U_22
_atom_site_aniso_U_33
_atom_site_aniso_U_12
_atom_site_aniso_U_13
_atom_site_aniso_U_23
S1 0.0204(4) 0.0149(3) 0.0183(4) -0.0017(3) 0.0021(3) 0.0002(3)
O1 0.0287(15) 0.0240(11) 0.0138(11) 0.0028(10) -0.0005(10) 0.0007(9)
O2 0.0211(13) 0.0178(10) 0.0187(12) -0.0034(10) -0.0017(10) 0.0002(9)
C1 0.0161(17) 0.0162(14) 0.0172(15) 0.0052(13) 0.0043(12) 0.0002(12)
C2 0.0182(17) 0.0133(13) 0.0189(15) 0.0015(12) 0.0067(13) 0.0016(12)
C3 0.0126(14) 0.0138(13) 0.0202(16) 0.0013(12) 0.0041(13) -0.0011(12)
C4 0.0177(16) 0.0146(13) 0.0146(14) 0.0001(13) 0.0020(12) 0.0012(11)
C5 0.0261(19) 0.0157(14) 0.0226(16) -0.0006(14) 0.0070(15) 0.0044(13)

loop_
_atom_type_symbol
_atom_type_description
_atom_type_scat_dispersion_real
_atom_type_scat_dispersion_imag
_atom_type_scat_source
S S 0.1246 0.1234 'International Tables Vol C Tables 4.2.6.8 and 6.1.1.4'
O O 0.0106 0.0060 'International Tables Vol C Tables 4.2.6.8 and 6.1.1.4'
C C 0.0033 0.0016 'International Tables Vol C Tables 4.2.6.8 and 6.1.1.4'
H H 0.0000 0.0000 'International Tables Vol C Tables 4.2.6.8 and 6.1.1.4'

loop_
_geom_angle_atom_site_label_1
_geom_angle_atom_site_label_2
_geom_angle_atom_site_label_3
_geom_angle_site_symmetry_1
_geom_angle_site_symmetry_3
_geom_angle
_geom_angle_publ_flag
C1 S1 C4 . . 92.33(15) y
C3 O2 H1H . . 111(3) ?
O1 C1 C2 . . 127.8(3) ?
O1 C1 S1 . . 120.2(3) ?
C2 C1 S1 . . 112.0(2) y
C3 C2 C1 . . 112.2(3) y
C3 C2 C5 . . 127.2(3) ?
C1 C2 C5 . . 120.6(3) ?
O2 C3 C2 . . 123.0(3) ?
O2 C3 C4 . . 119.7(3) y
C2 C3 C4 . . 117.2(3) y
C3 C4 S1 . . 106.2(2) y
C3 C4 H4A . . 110.5 ?
S1 C4 H4A . . 110.5 ?
C3 C4 H4B . . 110.5 ?
S1 C4 H4B . . 110.5 ?
H4A C4 H4B . . 108.7 ?
C2 C5 H5A . . 109.5 ?
C2 C5 H5B . . 109.5 ?
H5A C5 H5B . . 109.5 ?
C2 C5 H5C . . 109.5 ?
H5A C5 H5C . . 109.5 ?
H5B C5 H5C . . 109.5 ?

loop_
_geom_bond_atom_site_label_1
_geom_bond_atom_site_label_2
_geom_bond_site_symmetry_2
_geom_bond_distance
_geom_bond_publ_flag
S1 C1 . 1.775(3) y
S1 C4 . 1.799(3) y
O1 C1 . 1.231(4) y
O2 C3 . 1.332(4) y
O2 H1H . 0.84(5) ?
C1 C2 . 1.440(4) y
C2 C3 . 1.347(4) y
C2 C5 . 1.502(4) y
C3 C4 . 1.499(4) y
C4 H4A . 0.9900 ?
C4 H4B . 0.9900 ?
C5 H5A . 0.9800 ?
C5 H5B . 0.9800 ?
C5 H5C . 0.9800 ?

loop_
_geom_hbond_atom_site_label_D
_geom_hbond_atom_site_label_H
_geom_hbond_atom_site_label_A
_geom_hbond_site_symmetry_A
_geom_hbond_distance_DH
_geom_hbond_distance_HA
_geom_hbond_distance_DA
_geom_hbond_angle_DHA
O2 H1H O1 1_454 0.84(5) 1.80(5) 2.629(3) 168(5)
C4 H4B O1 1_554 0.99 2.58 3.552(4) 169.1

loop_
_geom_torsion_atom_site_label_1
_geom_torsion_atom_site_label_2
_geom_torsion_atom_site_label_3
_geom_torsion_atom_site_label_4
_geom_torsion_site_symmetry_1
_geom_torsion_site_symmetry_2
_geom_torsion_site_symmetry_3
_geom_torsion_site_symmetry_4
_geom_torsion
_geom_torsion_publ_flag
C4 S1 C1 O1 . . . . 179.5(3) ?
C4 S1 C1 C2 . . . . -1.2(3) ?
O1 C1 C2 C3 . . . . 179.4(3) ?
S1 C1 C2 C3 . . . . 0.1(4) ?
O1 C1 C2 C5 . . . . 0.5(5) ?
S1 C1 C2 C5 . . . . -178.8(3) ?
C1 C2 C3 O2 . . . . -178.6(3) ?
C5 C2 C3 O2 . . . . 0.3(5) ?
C1 C2 C3 C4 . . . . 1.4(4) ?
C5 C2 C3 C4 . . . . -179.8(3) ?
O2 C3 C4 S1 . . . . 177.8(3) ?
C2 C3 C4 S1 . . . . -2.1(4) ?
C1 S1 C4 C3 . . . . 1.7(2) ?

_cod_database_fobs_code 2243459
